data_7104276
loop_
_publ_author_name
'Huang, Zhangjian'
'Zhang, Yihua'
'Fang, Lei'
'Zhang, Zhiguo'
'Lai, Yisheng'
'Ding, Ye'
'Cao, Fengqi'
'Zhang, Ji'
'Peng, Sixun'

_publ_section_title
;
 Nanometre-sized titanium dioxide-catalyzed reactions of nitric oxide
 with aliphatic cyclic and aromatic amines.
;
_journal_issue 13
_journal_name_full 'Chemical communications (Cambridge, England)'
_journal_page_first 1763
_journal_page_last 1765
_journal_paper_doi 10.1039/b820535c
_journal_volume 34
_journal_year 2009
_chemical_formula_moiety 'C8 H10 N2 O3'
_chemical_formula_sum 'C8 H10 N2 O3'
_chemical_formula_weight 182.18
_chemical_name_common 'N-Methoxy-N'-p-methoxyphenyldiimide N'-oxide'
_chemical_name_systematic
;
?
;
_space_group_IT_number 33
_symmetry_cell_setting orthorhombic
_symmetry_space_group_name_Hall 'P 2c -2n'
_symmetry_space_group_name_H-M 'P n a 21'
_atom_sites_solution_hydrogens geom
_atom_sites_solution_primary direct
_atom_sites_solution_secondary difmap
_audit_creation_method SHELXL-97
_cell_angle_alpha 90.00
_cell_angle_beta 90.00
_cell_angle_gamma 90.00
_cell_formula_units_Z 8
_cell_length_a 11.553(2)
_cell_length_b 21.960(4)
_cell_length_c 6.9610(14)
_cell_measurement_reflns_used 25
_cell_measurement_temperature 293(2)
_cell_measurement_theta_max 12
_cell_measurement_theta_min 8
_cell_volume 1766.0(6)
_computing_cell_refinement 'CAD4 EXPRESS'
_computing_data_collection 'CAD4 EXPRESS(Enraf-Nonius,1994)'
_computing_data_reduction 'XCAD4(Harms & Wocadlo,1995)'
_computing_structure_refinement 'SHELXL-97 (Sheldrick, 1997)'
_computing_structure_solution 'SHELXS-97 (Sheldrick, 1990)'
_diffrn_ambient_temperature 293(2)
_diffrn_measured_fraction_theta_full 1.000
_diffrn_measured_fraction_theta_max 1.000
_diffrn_measurement_device_type 'Nonius cad4'
_diffrn_measurement_method \w/2\q
_diffrn_radiation_monochromator graphite
_diffrn_radiation_source 'fine-focus sealed tube'
_diffrn_radiation_type MoK\a
_diffrn_radiation_wavelength 0.71073
_diffrn_reflns_av_R_equivalents 0.0574
_diffrn_reflns_av_sigmaI/netI 0.0393
_diffrn_reflns_limit_h_max 13
_diffrn_reflns_limit_h_min 0
_diffrn_reflns_limit_k_max 26
_diffrn_reflns_limit_k_min -26
_diffrn_reflns_limit_l_max 8
_diffrn_reflns_limit_l_min 0
_diffrn_reflns_number 3441
_diffrn_reflns_theta_full 25.30
_diffrn_reflns_theta_max 25.30
_diffrn_reflns_theta_min 1.85
_diffrn_standards_decay_% 0
_diffrn_standards_interval_count 200
_diffrn_standards_interval_time 2h
_diffrn_standards_number 3
_exptl_absorpt_coefficient_mu 0.106
_exptl_absorpt_correction_T_max 0.9947
_exptl_absorpt_correction_T_min 0.9790
_exptl_absorpt_correction_type psi-scan
_exptl_crystal_colour colourless
_exptl_crystal_density_diffrn 1.370
_exptl_crystal_density_method 'not measured'
_exptl_crystal_description block
_exptl_crystal_F_000 768
_exptl_crystal_size_max 0.20
_exptl_crystal_size_mid 0.20
_exptl_crystal_size_min 0.05
_refine_diff_density_max 0.279
_refine_diff_density_min -0.201
_refine_diff_density_rms 0.041
_refine_ls_abs_structure_details 'Flack H D (1983), Acta Cryst. A39, 876-881'
_refine_ls_abs_structure_Flack 1(4)
_refine_ls_extinction_method none
_refine_ls_goodness_of_fit_ref 1.000
_refine_ls_hydrogen_treatment constr
_refine_ls_matrix_type full
_refine_ls_number_parameters 235
_refine_ls_number_reflns 1747
_refine_ls_number_restraints 1
_refine_ls_restrained_S_all 1.000
_refine_ls_R_factor_all 0.1142
_refine_ls_R_factor_gt 0.0541
_refine_ls_shift/su_max 0.001
_refine_ls_shift/su_mean 0.000
_refine_ls_structure_factor_coef Fsqd
_refine_ls_weighting_details 'calc w=1/[\s^2^(Fo^2^)+(0.0800P)^2^+0.0000P] where P=(Fo^2^+2Fc^2^)/3'
_refine_ls_weighting_scheme calc
_refine_ls_wR_factor_gt 0.1298
_refine_ls_wR_factor_ref 0.1620
_reflns_number_gt 940
_reflns_number_total 1747
_reflns_threshold_expression >2sigma(I)
_cod_data_source_file b820535c.txt
_cod_data_source_block z
_cod_depositor_comments
;
The following automatic conversions were performed:
'_symmetry_cell_setting' value 'Orthorhombic' changed to 'orthorhombic'
according to '/home/saulius/struct/CIF-dictionaries/cif_core.dic'
dictionary named 'cif_core.dic' version 2.4.1 from 2010-06-29.

Automatic conversion script
Id: cif_fix_enum 1527 2010-12-29 10:47:43Z saulius 
;
_cod_original_sg_symbol_H-M Pna21
_cod_database_code 7104276

loop_
_symmetry_equiv_pos_as_xyz
'x, y, z'
'-x, -y, z+1/2'
'x+1/2, -y+1/2, z'
'-x+1/2, y+1/2, z+1/2'

loop_
_atom_site_label
_atom_site_type_symbol
_atom_site_fract_x
_atom_site_fract_y
_atom_site_fract_z
_atom_site_U_iso_or_equiv
_atom_site_adp_type
_atom_site_occupancy
_atom_site_symmetry_multiplicity
_atom_site_calc_flag
_atom_site_refinement_flags
_atom_site_disorder_assembly
_atom_site_disorder_group
O1 O 0.6309(3) 0.90781(16) 0.9391(8) 0.0672(17) Uani 1 1 d . . .
O2 O 0.5072(3) 0.63183(16) 0.9898(11) 0.0931(18) Uani 1 1 d . . .
O3 O 0.6786(3) 0.56556(15) 0.9881(10) 0.0703(13) Uani 1 1 d . . .
N1 N 0.6066(4) 0.6550(2) 0.9791(11) 0.0550(15) Uani 1 1 d . . .
N2 N 0.7018(4) 0.62664(18) 0.9777(9) 0.0594(14) Uani 1 1 d . . .
C1 C 0.7381(5) 0.9386(2) 0.9740(17) 0.079(2) Uani 1 1 d . . .
H1A H 0.7270 0.9817 0.9603 0.118 Uiso 1 1 calc R . .
H1B H 0.7949 0.9249 0.8832 0.118 Uiso 1 1 calc R . .
H1C H 0.7641 0.9297 1.1019 0.118 Uiso 1 1 calc R . .
C2 C 0.6310(5) 0.8461(3) 0.9519(10) 0.0462(18) Uani 1 1 d . . .
C3 C 0.5303(5) 0.8170(3) 0.8988(10) 0.0584(17) Uani 1 1 d . . .
H3A H 0.4674 0.8397 0.8562 0.070 Uiso 1 1 calc R . .
C4 C 0.5222(6) 0.7538(2) 0.9085(12) 0.0460(17) Uani 1 1 d . . .
H4A H 0.4541 0.7342 0.8734 0.055 Uiso 1 1 calc R . .
C5 C 0.6165(4) 0.7208(2) 0.9708(10) 0.0457(15) Uani 1 1 d . . .
C6 C 0.7170(6) 0.7493(2) 1.0290(11) 0.0435(17) Uani 1 1 d . . .
H6A H 0.7780 0.7266 1.0786 0.052 Uiso 1 1 calc R . .
C7 C 0.7265(4) 0.8123(2) 1.0129(11) 0.0510(16) Uani 1 1 d . . .
H7A H 0.7958 0.8317 1.0425 0.061 Uiso 1 1 calc R . .
C8 C 0.7872(5) 0.5338(2) 0.9789(16) 0.085(2) Uani 1 1 d . . .
H8A H 0.7737 0.4908 0.9869 0.127 Uiso 1 1 calc R . .
H8B H 0.8354 0.5464 1.0841 0.127 Uiso 1 1 calc R . .
H8C H 0.8251 0.5431 0.8597 0.127 Uiso 1 1 calc R . .
O4 O 0.6207(3) 0.09438(16) 0.9664(10) 0.0670(14) Uani 1 1 d . . .
O5 O 0.7463(3) 0.37166(15) 0.9825(10) 0.0773(15) Uani 1 1 d . . .
O6 O 0.5727(3) 0.43613(15) 0.9927(12) 0.0729(14) Uani 1 1 d . . .
N3 N 0.6469(4) 0.3473(2) 0.9804(9) 0.0504(14) Uani 1 1 d . . .
N4 N 0.5515(4) 0.3748(2) 0.9890(11) 0.0647(15) Uani 1 1 d . . .
C9 C 0.5138(5) 0.0648(2) 0.9360(14) 0.085(3) Uani 1 1 d . . .
H9A H 0.5248 0.0215 0.9426 0.127 Uiso 1 1 calc R . .
H9B H 0.4843 0.0755 0.8116 0.127 Uiso 1 1 calc R . .
H9C H 0.4597 0.0772 1.0330 0.127 Uiso 1 1 calc R . .
C10 C 0.6236(5) 0.1569(2) 0.9636(12) 0.0477(18) Uani 1 1 d . . .
C11 C 0.7237(4) 0.1839(2) 1.0183(12) 0.0526(17) Uani 1 1 d . . .
H11A H 0.7869 0.1600 1.0520 0.063 Uiso 1 1 calc R . .
C12 C 0.7330(6) 0.2467(2) 1.0248(13) 0.0508(19) Uani 1 1 d . . .
H12A H 0.8012 0.2654 1.0643 0.061 Uiso 1 1 calc R . .
C13 C 0.6388(4) 0.2805(2) 0.9712(10) 0.0459(15) Uani 1 1 d . . .
C14 C 0.5377(6) 0.2548(2) 0.9098(12) 0.0474(18) Uani 1 1 d . . .
H14A H 0.4758 0.2791 0.8720 0.057 Uiso 1 1 calc R . .
C15 C 0.5287(5) 0.1915(2) 0.9046(10) 0.0502(16) Uani 1 1 d . . .
H15A H 0.4610 0.1728 0.8628 0.060 Uiso 1 1 calc R . .
C16 C 0.4626(5) 0.4669(3) 0.9956(18) 0.092(3) Uani 1 1 d . . .
H16A H 0.4748 0.5101 0.9968 0.138 Uiso 1 1 calc R . .
H16B H 0.4204 0.4551 1.1085 0.138 Uiso 1 1 calc R . .
H16C H 0.4190 0.4559 0.8834 0.138 Uiso 1 1 calc R . .

loop_
_atom_site_aniso_label
_atom_site_aniso_U_11
_atom_site_aniso_U_22
_atom_site_aniso_U_33
_atom_site_aniso_U_23
_atom_site_aniso_U_13
_atom_site_aniso_U_12
O1 0.057(2) 0.047(2) 0.097(5) 0.002(3) 0.000(3) 0.007(2)
O2 0.044(2) 0.066(3) 0.170(6) 0.002(5) 0.006(4) -0.0121(19)
O3 0.067(3) 0.042(2) 0.102(4) -0.004(3) -0.002(4) -0.006(2)
N1 0.038(2) 0.055(3) 0.072(4) -0.008(4) 0.003(3) -0.006(2)
N2 0.054(3) 0.049(3) 0.075(4) 0.003(4) 0.001(4) 0.001(2)
C1 0.071(4) 0.052(3) 0.113(6) 0.002(5) -0.004(6) 0.004(3)
C2 0.039(3) 0.051(3) 0.049(5) 0.003(3) -0.001(3) 0.008(3)
C3 0.046(3) 0.069(4) 0.060(4) 0.004(4) -0.007(3) 0.005(3)
C4 0.029(3) 0.060(4) 0.049(4) 0.000(3) 0.000(4) -0.004(2)
C5 0.042(3) 0.052(3) 0.043(4) -0.006(4) 0.007(4) 0.001(3)
C6 0.040(4) 0.050(3) 0.040(5) 0.003(3) -0.009(4) 0.002(2)
C7 0.044(3) 0.049(3) 0.060(5) -0.003(4) -0.007(3) -0.004(2)
C8 0.069(4) 0.057(4) 0.128(7) -0.006(6) -0.005(6) 0.007(3)
O4 0.050(2) 0.053(2) 0.098(4) -0.002(3) -0.003(3) 0.0016(19)
O5 0.048(2) 0.059(2) 0.125(4) -0.013(4) -0.007(3) -0.0076(19)
O6 0.057(3) 0.043(2) 0.119(4) 0.000(3) 0.003(4) -0.0031(19)
N3 0.042(3) 0.049(2) 0.060(4) 0.000(3) 0.002(4) -0.003(2)
N4 0.052(3) 0.052(3) 0.091(4) -0.004(4) 0.007(4) 0.003(2)
C9 0.069(5) 0.051(3) 0.135(10) -0.004(5) 0.003(5) -0.011(3)
C10 0.049(4) 0.040(3) 0.054(5) 0.000(4) 0.003(3) 0.003(2)
C11 0.041(3) 0.049(3) 0.067(5) 0.001(4) 0.000(3) 0.005(3)
C12 0.036(4) 0.062(4) 0.055(5) 0.004(4) -0.006(4) -0.005(2)
C13 0.041(3) 0.052(3) 0.045(4) 0.000(4) 0.000(4) -0.004(3)
C14 0.035(4) 0.051(3) 0.056(5) -0.004(3) 0.002(4) 0.006(2)
C15 0.043(3) 0.051(3) 0.056(4) -0.008(3) -0.002(3) -0.003(3)
C16 0.064(4) 0.060(4) 0.151(8) 0.005(6) 0.008(6) 0.011(3)

loop_
_atom_type_symbol
_atom_type_description
_atom_type_scat_dispersion_real
_atom_type_scat_dispersion_imag
_atom_type_scat_source
C C 0.0033 0.0016 'International Tables Vol C Tables 4.2.6.8 and 6.1.1.4'
H H 0.0000 0.0000 'International Tables Vol C Tables 4.2.6.8 and 6.1.1.4'
N N 0.0061 0.0033 'International Tables Vol C Tables 4.2.6.8 and 6.1.1.4'
O O 0.0106 0.0060 'International Tables Vol C Tables 4.2.6.8 and 6.1.1.4'

loop_
_geom_angle_atom_site_label_1
_geom_angle_atom_site_label_2
_geom_angle_atom_site_label_3
_geom_angle
_geom_angle_site_symmetry_1
_geom_angle_site_symmetry_3
_geom_angle_publ_flag
C2 O1 C1 117.4(5) . . ?
N2 O3 C8 107.5(4) . . ?
O2 N1 N2 126.6(5) . . ?
O2 N1 C5 118.5(5) . . ?
N2 N1 C5 115.0(4) . . ?
N1 N2 O3 108.1(4) . . ?
O1 C1 H1A 109.5 . . ?
O1 C1 H1B 109.5 . . ?
H1A C1 H1B 109.5 . . ?
O1 C1 H1C 109.5 . . ?
H1A C1 H1C 109.5 . . ?
H1B C1 H1C 109.5 . . ?
O1 C2 C3 116.5(5) . . ?
O1 C2 C7 123.4(5) . . ?
C3 C2 C7 120.1(5) . . ?
C2 C3 C4 120.5(6) . . ?
C2 C3 H3A 119.8 . . ?
C4 C3 H3A 119.8 . . ?
C5 C4 C3 119.0(6) . . ?
C5 C4 H4A 120.5 . . ?
C3 C4 H4A 120.5 . . ?
C4 C5 C6 121.3(5) . . ?
C4 C5 N1 118.3(5) . . ?
C6 C5 N1 120.4(5) . . ?
C5 C6 C7 119.5(5) . . ?
C5 C6 H6A 120.2 . . ?
C7 C6 H6A 120.2 . . ?
C6 C7 C2 119.4(5) . . ?
C6 C7 H7A 120.3 . . ?
C2 C7 H7A 120.3 . . ?
O3 C8 H8A 109.5 . . ?
O3 C8 H8B 109.5 . . ?
H8A C8 H8B 109.5 . . ?
O3 C8 H8C 109.5 . . ?
H8A C8 H8C 109.5 . . ?
H8B C8 H8C 109.5 . . ?
C10 O4 C9 118.6(5) . . ?
N4 O6 C16 107.7(4) . . ?
N4 N3 O5 126.2(4) . . ?
N4 N3 C13 115.1(4) . . ?
O5 N3 C13 118.7(4) . . ?
N3 N4 O6 108.5(4) . . ?
O4 C9 H9A 109.5 . . ?
O4 C9 H9B 109.5 . . ?
H9A C9 H9B 109.5 . . ?
O4 C9 H9C 109.5 . . ?
H9A C9 H9C 109.5 . . ?
H9B C9 H9C 109.5 . . ?
C11 C10 O4 117.1(5) . . ?
C11 C10 C15 120.9(5) . . ?
O4 C10 C15 122.0(5) . . ?
C10 C11 C12 120.8(5) . . ?
C10 C11 H11A 119.6 . . ?
C12 C11 H11A 119.6 . . ?
C13 C12 C11 118.0(6) . . ?
C13 C12 H12A 121.0 . . ?
C11 C12 H12A 121.0 . . ?
C14 C13 C12 122.7(5) . . ?
C14 C13 N3 118.8(5) . . ?
C12 C13 N3 118.6(5) . . ?
C13 C14 C15 119.0(6) . . ?
C13 C14 H14A 120.5 . . ?
C15 C14 H14A 120.5 . . ?
C14 C15 C10 118.5(5) . . ?
C14 C15 H15A 120.7 . . ?
C10 C15 H15A 120.7 . . ?
O6 C16 H16A 109.5 . . ?
O6 C16 H16B 109.5 . . ?
H16A C16 H16B 109.5 . . ?
O6 C16 H16C 109.5 . . ?
H16A C16 H16C 109.5 . . ?
H16B C16 H16C 109.5 . . ?

loop_
_geom_bond_atom_site_label_1
_geom_bond_atom_site_label_2
_geom_bond_distance
_geom_bond_site_symmetry_2
_geom_bond_publ_flag
O1 C2 1.358(6) . ?
O1 C1 1.431(7) . ?
O2 N1 1.259(5) . ?
O3 N2 1.370(5) . ?
O3 C8 1.437(6) . ?
N1 N2 1.264(6) . ?
N1 C5 1.451(6) . ?
C1 H1A 0.9600 . ?
C1 H1B 0.9600 . ?
C1 H1C 0.9600 . ?
C2 C3 1.378(8) . ?
C2 C7 1.396(7) . ?
C3 C4 1.392(7) . ?
C3 H3A 0.9300 . ?
C4 C5 1.378(8) . ?
C4 H4A 0.9300 . ?
C5 C6 1.380(8) . ?
C6 C7 1.392(6) . ?
C6 H6A 0.9300 . ?
C7 H7A 0.9300 . ?
C8 H8A 0.9600 . ?
C8 H8B 0.9600 . ?
C8 H8C 0.9600 . ?
O4 C10 1.373(6) . ?
O4 C9 1.412(6) . ?
O5 N3 1.266(5) . ?
O6 N4 1.369(5) . ?
O6 C16 1.440(6) . ?
N3 N4 1.259(5) . ?
N3 C13 1.471(6) . ?
C9 H9A 0.9600 . ?
C9 H9B 0.9600 . ?
C9 H9C 0.9600 . ?
C10 C11 1.355(8) . ?
C10 C15 1.396(8) . ?
C11 C12 1.383(7) . ?
C11 H11A 0.9300 . ?
C12 C13 1.369(8) . ?
C12 H12A 0.9300 . ?
C13 C14 1.367(8) . ?
C14 C15 1.393(7) . ?
C14 H14A 0.9300 . ?
C15 H15A 0.9300 . ?
C16 H16A 0.9600 . ?
C16 H16B 0.9600 . ?
C16 H16C 0.9600 . ?

loop_
_geom_torsion_atom_site_label_1
_geom_torsion_atom_site_label_2
_geom_torsion_atom_site_label_3
_geom_torsion_atom_site_label_4
_geom_torsion
_geom_torsion_site_symmetry_1
_geom_torsion_site_symmetry_2
_geom_torsion_site_symmetry_3
_geom_torsion_site_symmetry_4
_geom_torsion_publ_flag
O2 N1 N2 O3 0.6(12) . . . . ?
C5 N1 N2 O3 179.4(7) . . . . ?
C8 O3 N2 N1 177.8(8) . . . . ?
C1 O1 C2 C3 -173.6(7) . . . . ?
C1 O1 C2 C7 5.7(12) . . . . ?
O1 C2 C3 C4 -179.6(6) . . . . ?
C7 C2 C3 C4 1.1(11) . . . . ?
C2 C3 C4 C5 -0.4(11) . . . . ?
C3 C4 C5 C6 2.0(11) . . . . ?
C3 C4 C5 N1 -179.7(7) . . . . ?
O2 N1 C5 C4 -22.3(11) . . . . ?
N2 N1 C5 C4 158.8(7) . . . . ?
O2 N1 C5 C6 156.0(8) . . . . ?
N2 N1 C5 C6 -22.9(11) . . . . ?
C4 C5 C6 C7 -4.3(11) . . . . ?
N1 C5 C6 C7 177.5(7) . . . . ?
C5 C6 C7 C2 4.9(11) . . . . ?
O1 C2 C7 C6 177.4(7) . . . . ?
C3 C2 C7 C6 -3.3(11) . . . . ?
O5 N3 N4 O6 2.6(11) . . . . ?
C13 N3 N4 O6 -178.8(7) . . . . ?
C16 O6 N4 N3 178.0(8) . . . . ?
C9 O4 C10 C11 171.5(7) . . . . ?
C9 O4 C10 C15 -9.5(14) . . . . ?
O4 C10 C11 C12 -178.2(8) . . . . ?
C15 C10 C11 C12 2.7(13) . . . . ?
C10 C11 C12 C13 -1.1(12) . . . . ?
C11 C12 C13 C14 -0.9(13) . . . . ?
C11 C12 C13 N3 179.1(7) . . . . ?
N4 N3 C13 C14 21.4(10) . . . . ?
O5 N3 C13 C14 -159.9(7) . . . . ?
N4 N3 C13 C12 -158.6(7) . . . . ?
O5 N3 C13 C12 20.1(11) . . . . ?
C12 C13 C14 C15 1.3(12) . . . . ?
N3 C13 C14 C15 -178.7(6) . . . . ?
C13 C14 C15 C10 0.3(11) . . . . ?
C11 C10 C15 C14 -2.3(11) . . . . ?
O4 C10 C15 C14 178.7(7) . . . . ?
